data_1535192
loop_
_publ_author_name
'Hector, A.L.'
'Hill, N.J.'
'Levason, W.'
'Webster, M.'

_publ_section_title
;
 X-ray crystal structures of hexa-oxotellurate complexes of ruthenium(VI)
 and silver(III) : Na6 (Ru O2 (Te O4 (O H)2)2) * 16(H2 O) and Na5 (Ag (Te
 O4 (O H)2)2) * 16(H2 O)
;
_journal_name_full 'Zeitschrift fuer Anorganische und Allgemeine Chemie'
_journal_page_first 815
_journal_page_last 818
_journal_volume 628
_journal_year 2002
_chemical_formula_sum 'H36 Na6 O30 Ru Te2'
_chemical_name_systematic 'Na6 (Ru O2 (Te O4 (O H)2)2) (H2 O)16'
_space_group_IT_number 2
_symmetry_space_group_name_Hall '-P 1'
_symmetry_space_group_name_H-M 'P -1'
_cell_angle_alpha 74.0085
_cell_angle_beta 79.9541
_cell_angle_gamma 88.5138
_cell_formula_units_Z 1
_cell_length_a 6.9865
_cell_length_b 8.7196
_cell_length_c 11.7395
_cell_volume 676.764
_citation_journal_id_ASTM ZAACAB
_cod_data_source_file Hector_ZAACAB_2002_482.cif
_cod_data_source_block H36Na6O30Ru1Te2
_cod_original_formula_sum 'H36 Na6 O30 Ru1 Te2'
_cod_database_code 1535192

loop_
_symmetry_equiv_pos_as_xyz
x,y,z
-x,-y,-z

loop_
_atom_site_label
_atom_site_type_symbol
_atom_site_fract_x
_atom_site_fract_y
_atom_site_fract_z
_atom_site_occupancy
_atom_site_U_iso_or_equiv
O3 O-2 -0.031 0.2153 0.0376 1 0.0
O2 O-2 -0.1148 -0.0558 0.1771 1 0.0
H9 H+1 0.109 0.6157 0.09 1 0.0
H11 H+1 0.2677 0.4791 -0.0964 1 0.0
H6 H+1 0.128 0.6485 0.261 1 0.0
O6 O-2 0.1006 0.1547 0.2499 1 0.0
O4 O-2 -0.1995 0.3654 0.2115 1 0.0
O12 O-2 0.2452 0.5042 0.5884 1 0.0
O15 O-2 0.1071 0.1725 0.4849 1 0.0
H8 H+1 0.662 0.8217 0.2002 1 0.0
Na3 Na+1 0.3771 0.37603 0.14873 1 0.0
O1 O-2 0.2324 -0.0145 0.0358 1 0.0
H1 H+1 0.0955 0.1689 0.3288 1 0.0
Na1 Na+1 0.3235 0.95759 0.23064 1 0.0
O5 O-2 -0.274 0.0602 0.3635 1 0.0
O14 O-2 0.3125 0.3974 -0.0436 1 0.0
H14 H+1 0.1622 0.087 0.54 1 0.0
O10 O-2 0.5528 0.7707 0.205 1 0.0
O11 O-2 0.4022 0.3722 0.3462 1 0.0
O9 O-2 0.0879 0.7236 0.3112 1 0.0
H2 H+1 -0.375 0.1373 0.07 1 0.0
H12 H+1 0.19 0.3516 -0.0147 1 0.0
Ru1 Ru+6 0 0 0 1 0.0
H4 H+1 0.3626 0.8716 0.5012 1 0.0
H7 H+1 0.5798 0.7245 0.1461 1 0.0
Te1 Te+6 -0.15997 0.1554 0.206016 1 0.0
O7 O-2 -0.4151 0.1565 0.1487 1 0.0
Na2 Na+1 0.41 0.62054 0.39277 1 0.0
H13 H+1 0.0252 0.2006 0.5313 1 0.0
O13 O-2 0.1233 0.5523 0.1533 1 0.0
H3 H+1 0.4778 0.9413 0.3914 1 0.0
H5 H+1 -0.0091 0.7891 0.2774 1 0.0
H10 H+1 0.0089 0.4891 0.1847 1 0.0
O8 O-2 0.4054 0.8725 0.425 1 0.0
